data_7006362
loop_
_publ_author_name
'Ding, Bin'
'Yi, Long'
'Wang, Ying'
'Cheng, Peng'
'Liao, Dai-Zheng'
'Yan, Shi-Ping'
'Jiang, Zong-Hui'
'Song, Hai-Bin'
'Wang, Hong-Gen'

_publ_section_title
;
 Synthesis of a series of 4-pyridyl-1,2,4-triazole-containing
 cadmium(II) luminescent complexes.
;
_journal_issue 5
_journal_name_full 'Dalton transactions (Cambridge, England : 2003)'
_journal_page_first 665
_journal_page_last 675
_journal_paper_doi 10.1039/b508332j
_journal_year 2006
_chemical_formula_sum 'C22 H13 Cd2 N20 O0.5'
_chemical_formula_weight 790.32
_chemical_name_systematic
;
?
;
_space_group_IT_number 2
_symmetry_cell_setting triclinic
_symmetry_space_group_name_Hall '-P 1'
_symmetry_space_group_name_H-M 'P -1'
_atom_sites_solution_hydrogens geom
_atom_sites_solution_primary direct
_atom_sites_solution_secondary difmap
_audit_creation_method SHELXL-97
_cell_angle_alpha 111.1800(10)
_cell_angle_beta 93.100(2)
_cell_angle_gamma 96.835(2)
_cell_formula_units_Z 2
_cell_length_a 7.7347(10)
_cell_length_b 13.7682(17)
_cell_length_c 14.1403(18)
_cell_measurement_reflns_used 4790
_cell_measurement_temperature 293(2)
_cell_measurement_theta_max 27.89
_cell_measurement_theta_min 2.61
_cell_volume 1386.5(3)
_computing_cell_refinement 'Bruker SMART APEX II'
_computing_data_collection 'Bruker SMART APEX II'
_computing_data_reduction 'Bruker SAINT'
_computing_molecular_graphics 'Bruker SHELXTL'
_computing_publication_material 'Bruker SHELXTL'
_computing_structure_refinement 'SHELXL-97 (Sheldrick, 1997)'
_computing_structure_solution 'SHELXS-97 (Sheldrick, 1990)'
_diffrn_ambient_temperature 293(2)
_diffrn_measured_fraction_theta_full 0.989
_diffrn_measured_fraction_theta_max 0.989
_diffrn_measurement_device_type 'APEX II CCD area detector'
_diffrn_measurement_method 'phi and omega scans'
_diffrn_radiation_monochromator graphite
_diffrn_radiation_source 'fine-focus sealed tube'
_diffrn_radiation_type MoK\a
_diffrn_radiation_wavelength 0.71073
_diffrn_reflns_av_R_equivalents 0.0129
_diffrn_reflns_av_sigmaI/netI 0.0225
_diffrn_reflns_limit_h_max 9
_diffrn_reflns_limit_h_min -6
_diffrn_reflns_limit_k_max 16
_diffrn_reflns_limit_k_min -16
_diffrn_reflns_limit_l_max 16
_diffrn_reflns_limit_l_min -16
_diffrn_reflns_number 7588
_diffrn_reflns_theta_full 25.03
_diffrn_reflns_theta_max 25.03
_diffrn_reflns_theta_min 2.61
_exptl_absorpt_coefficient_mu 1.591
_exptl_absorpt_correction_T_max 1.000000
_exptl_absorpt_correction_T_min 0.757266
_exptl_absorpt_correction_type multi-scan
_exptl_absorpt_process_details SADABS
_exptl_crystal_colour PALE-RED
_exptl_crystal_density_diffrn 1.893
_exptl_crystal_density_meas ?
_exptl_crystal_density_method 'not measured'
_exptl_crystal_description BLOCK
_exptl_crystal_F_000 770
_exptl_crystal_size_max 0.38
_exptl_crystal_size_mid 0.32
_exptl_crystal_size_min 0.28
_refine_diff_density_max 0.841
_refine_diff_density_min -0.511
_refine_diff_density_rms 0.062
_refine_ls_extinction_method none
_refine_ls_goodness_of_fit_ref 1.049
_refine_ls_hydrogen_treatment constr
_refine_ls_matrix_type full
_refine_ls_number_parameters 409
_refine_ls_number_reflns 4858
_refine_ls_number_restraints 0
_refine_ls_restrained_S_all 1.049
_refine_ls_R_factor_all 0.0251
_refine_ls_R_factor_gt 0.0213
_refine_ls_shift/su_max 0.001
_refine_ls_shift/su_mean 0.000
_refine_ls_structure_factor_coef Fsqd
_refine_ls_weighting_details 'calc w=1/[\s^2^(Fo^2^)+(0.0286P)^2^+0.6473P] where P=(Fo^2^+2Fc^2^)/3'
_refine_ls_weighting_scheme calc
_refine_ls_wR_factor_gt 0.0542
_refine_ls_wR_factor_ref 0.0554
_reflns_number_gt 4306
_reflns_number_total 4858
_reflns_threshold_expression >2sigma(I)
_cod_data_source_file b508332j.txt
_cod_data_source_block 50317d
_cod_depositor_comments
;
The following automatic conversions were performed:
'_symmetry_cell_setting' value 'Triclinic' changed to 'triclinic'
according to '/home/saulius/struct/CIF-dictionaries/cif_core.dic'
dictionary named 'cif_core.dic' version 2.4.1 from
2010-06-29.

'_exptl_absorpt_correction_type' value 'MULTI-SCAN' changed
to 'multi-scan' according to
'/home/saulius/struct/CIF-dictionaries/cif_core.dic' dictionary named
'cif_core.dic' version 2.4.1 from 2010-06-29.

Automatic conversion script
Id: cif_fix_enum 1527 2010-12-29 10:47:43Z saulius 

The following automatic conversions were performed:

'_exptl_crystal_density_meas' value 'NONE' was changed to '?' - the
value is perceived as not measured.

Automatic conversion script
Id: cif_fix_values 3008 2015-01-20 13:52:24Z robertas 
;
_cod_original_sg_symbol_H-M P-1
_cod_original_formula_sum 'C22 H13 Cd2 N20 O0.50'
_cod_database_code 7006362

loop_
_symmetry_equiv_pos_as_xyz
'x, y, z'
'-x, -y, -z'

loop_
_atom_site_label
_atom_site_type_symbol
_atom_site_fract_x
_atom_site_fract_y
_atom_site_fract_z
_atom_site_U_iso_or_equiv
_atom_site_adp_type
_atom_site_occupancy
_atom_site_symmetry_multiplicity
_atom_site_calc_flag
_atom_site_refinement_flags
_atom_site_disorder_assembly
_atom_site_disorder_group
Cd1 Cd 0.0000 0.0000 0.0000 0.02520(7) Uani 1 2 d S . .
Cd2 Cd 0.13255(2) 0.511342(14) 0.706330(14) 0.02790(7) Uani 1 1 d . . .
Cd3 Cd 0.5000 0.0000 0.5000 0.04515(9) Uani 1 2 d S . .
N1 N -0.1265(3) 0.11125(17) 0.93355(17) 0.0335(5) Uani 1 1 d . . .
N2 N -0.3043(3) 0.09591(19) 0.9068(2) 0.0462(6) Uani 1 1 d . . .
N3 N -0.1882(3) 0.24521(16) 0.89780(17) 0.0320(5) Uani 1 1 d . . .
N4 N -0.0495(3) 0.46569(16) 0.81757(16) 0.0308(5) Uani 1 1 d . . .
N5 N 0.0552(3) 0.35078(17) 0.57541(16) 0.0329(5) Uani 1 1 d . . .
N6 N 0.1703(3) 0.27784(19) 0.55419(19) 0.0479(6) Uani 1 1 d . . .
N7 N -0.0305(3) 0.23269(16) 0.42386(15) 0.0291(5) Uani 1 1 d . . .
N8 N -0.1366(3) 0.07527(16) 0.15050(16) 0.0309(5) Uani 1 1 d . . .
N9 N -0.2729(4) -0.0346(2) 0.3972(3) 0.0653(8) Uani 1 1 d . . .
N10 N -0.0259(4) -0.1038(3) 0.3120(2) 0.0727(9) Uani 1 1 d . . .
N11 N 0.2837(5) -0.0273(3) 0.3635(2) 0.0681(8) Uani 1 1 d . . .
N12 N 0.5548(4) 0.1791(2) 0.5411(2) 0.0558(7) Uani 1 1 d . . .
N13 N 0.5752(4) 0.3506(3) 0.6736(3) 0.1120(17) Uani 1 1 d . . .
N14 N 0.3519(4) 0.4396(2) 0.7709(2) 0.0527(7) Uani 1 1 d . . .
N15 N 0.2361(3) 0.67133(18) 0.84255(19) 0.0443(6) Uani 1 1 d . . .
N16 N 0.5426(3) 0.7174(2) 0.9129(2) 0.0579(8) Uani 1 1 d . . .
N17 N 0.7636(3) 0.86607(19) 0.93296(19) 0.0437(6) Uani 1 1 d . . .
N18 N -0.0977(3) 0.5760(2) 0.6552(2) 0.0435(6) Uani 1 1 d . . .
N19 N -0.3645(3) 0.6519(2) 0.6468(3) 0.0621(8) Uani 1 1 d . . .
N20 N -0.6672(3) 0.5657(2) 0.6110(2) 0.0471(6) Uani 1 1 d . . .
C1 C -0.0667(3) 0.3709(2) 0.8251(2) 0.0316(6) Uani 1 1 d . . .
H1 H -0.0049 0.3199 0.7849 0.038 Uiso 1 1 calc R . .
C2 C -0.1427(4) 0.5365(2) 0.8740(2) 0.0356(6) Uani 1 1 d . . .
H2 H -0.1331 0.6019 0.8679 0.043 Uiso 1 1 calc R . .
C3 C -0.2519(4) 0.5180(2) 0.9405(2) 0.0429(7) Uani 1 1 d . . .
H3 H -0.3146 0.5697 0.9785 0.051 Uiso 1 1 calc R . .
C4 C -0.2676(4) 0.4212(2) 0.9504(2) 0.0405(7) Uani 1 1 d . . .
H4 H -0.3393 0.4064 0.9957 0.049 Uiso 1 1 calc R . .
C5 C -0.1734(3) 0.3469(2) 0.8908(2) 0.0305(6) Uani 1 1 d . . .
C6 C -0.0620(4) 0.2002(2) 0.9277(2) 0.0375(6) Uani 1 1 d . . .
H6 H 0.0558 0.2289 0.9422 0.045 Uiso 1 1 calc R . .
C7 C -0.3364(4) 0.1770(2) 0.8864(3) 0.0470(8) Uani 1 1 d . . .
H7 H -0.4473 0.1870 0.8665 0.056 Uiso 1 1 calc R . .
C8 C -0.0472(3) 0.13244(19) 0.24145(19) 0.0307(6) Uani 1 1 d . . .
H8 H 0.0745 0.1430 0.2468 0.037 Uiso 1 1 calc R . .
C9 C -0.3111(3) 0.0625(2) 0.1448(2) 0.0335(6) Uani 1 1 d . . .
H9 H -0.3743 0.0229 0.0819 0.040 Uiso 1 1 calc R . .
C10 C -0.4017(4) 0.1049(2) 0.2268(2) 0.0370(6) Uani 1 1 d . . .
H10 H -0.5235 0.0945 0.2193 0.044 Uiso 1 1 calc R . .
C11 C -0.3108(3) 0.1629(2) 0.3204(2) 0.0327(6) Uani 1 1 d . . .
H11 H -0.3689 0.1926 0.3775 0.039 Uiso 1 1 calc R . .
C12 C -0.1301(3) 0.17583(19) 0.32702(18) 0.0284(5) Uani 1 1 d . . .
C13 C 0.1166(4) 0.2094(2) 0.4635(2) 0.0467(8) Uani 1 1 d . . .
H13 H 0.1713 0.1517 0.4299 0.056 Uiso 1 1 calc R . .
C14 C -0.0621(3) 0.3221(2) 0.49706(19) 0.0314(6) Uani 1 1 d . . .
H14 H -0.1546 0.3580 0.4922 0.038 Uiso 1 1 calc R . .
C15 C -0.1523(5) -0.0639(3) 0.3617(3) 0.0527(8) Uani 1 1 d . . .
C16 C 0.1365(5) -0.0613(3) 0.3434(2) 0.0509(8) Uani 1 1 d . . .
C17 C 0.5531(4) 0.2571(3) 0.6045(3) 0.0549(8) Uani 1 1 d . . .
C18 C 0.4479(5) 0.3923(3) 0.7225(3) 0.0595(10) Uani 1 1 d . . .
C19 C 0.3809(4) 0.6984(2) 0.8734(2) 0.0344(6) Uani 1 1 d . . .
C20 C 0.6530(4) 0.7986(2) 0.9207(2) 0.0347(6) Uani 1 1 d . . .
C21 C -0.2279(4) 0.6056(2) 0.6496(2) 0.0367(6) Uani 1 1 d . . .
C22 C -0.5221(4) 0.6010(2) 0.6271(2) 0.0382(6) Uani 1 1 d . . .
O1 O 0.3027(7) 0.2622(4) 0.8468(4) 0.0725(14) Uani 0.50 1 d P . .

loop_
_atom_site_aniso_label
_atom_site_aniso_U_11
_atom_site_aniso_U_22
_atom_site_aniso_U_33
_atom_site_aniso_U_23
_atom_site_aniso_U_13
_atom_site_aniso_U_12
Cd1 0.02593(14) 0.02199(13) 0.02532(14) 0.00744(10) -0.00051(10) 0.00032(10)
Cd2 0.02375(11) 0.02780(11) 0.02959(11) 0.00866(8) -0.00073(7) 0.00214(7)
Cd3 0.04262(19) 0.04259(18) 0.0554(2) 0.02010(15) 0.01645(15) 0.01482(14)
N1 0.0357(13) 0.0319(12) 0.0357(12) 0.0165(10) 0.0016(10) 0.0043(10)
N2 0.0384(14) 0.0401(14) 0.0622(17) 0.0261(13) -0.0090(12) -0.0030(11)
N3 0.0336(12) 0.0304(11) 0.0364(12) 0.0177(10) 0.0025(10) 0.0047(9)
N4 0.0322(12) 0.0279(11) 0.0327(12) 0.0121(9) 0.0026(9) 0.0034(9)
N5 0.0320(12) 0.0331(12) 0.0298(12) 0.0076(9) -0.0014(9) 0.0059(9)
N6 0.0494(15) 0.0429(14) 0.0403(14) 0.0011(11) -0.0117(12) 0.0184(12)
N7 0.0300(12) 0.0277(11) 0.0254(11) 0.0064(9) -0.0021(9) 0.0019(9)
N8 0.0327(12) 0.0305(11) 0.0264(11) 0.0078(9) -0.0001(9) 0.0029(9)
N9 0.064(2) 0.0627(19) 0.085(2) 0.0371(17) 0.0379(18) 0.0232(16)
N10 0.056(2) 0.071(2) 0.068(2) -0.0045(16) 0.0250(16) 0.0096(16)
N11 0.062(2) 0.074(2) 0.066(2) 0.0187(17) 0.0061(16) 0.0234(17)
N12 0.0634(19) 0.0479(16) 0.0600(18) 0.0192(15) 0.0257(15) 0.0163(14)
N13 0.045(2) 0.095(3) 0.128(3) -0.038(3) -0.015(2) 0.0210(19)
N14 0.0499(16) 0.0496(16) 0.0495(16) 0.0062(13) -0.0126(13) 0.0206(13)
N15 0.0410(15) 0.0349(13) 0.0475(15) 0.0090(11) -0.0016(12) -0.0072(11)
N16 0.0421(16) 0.0432(15) 0.092(2) 0.0383(15) -0.0148(15) -0.0110(12)
N17 0.0343(14) 0.0367(13) 0.0516(15) 0.0117(11) -0.0075(11) -0.0068(11)
N18 0.0258(13) 0.0538(15) 0.0609(17) 0.0329(13) 0.0023(11) 0.0069(11)
N19 0.0277(14) 0.0526(16) 0.114(3) 0.0398(17) 0.0023(15) 0.0082(12)
N20 0.0283(14) 0.0613(17) 0.0594(17) 0.0310(14) 0.0066(11) 0.0080(12)
C1 0.0338(14) 0.0280(13) 0.0320(14) 0.0095(11) 0.0015(11) 0.0064(11)
C2 0.0418(16) 0.0286(13) 0.0402(16) 0.0158(12) 0.0055(12) 0.0088(12)
C3 0.0500(18) 0.0392(16) 0.0464(17) 0.0184(14) 0.0158(14) 0.0201(14)
C4 0.0451(17) 0.0440(16) 0.0414(16) 0.0230(13) 0.0145(13) 0.0129(13)
C5 0.0311(14) 0.0304(13) 0.0343(14) 0.0171(11) 0.0004(11) 0.0059(11)
C6 0.0334(15) 0.0355(15) 0.0478(17) 0.0209(13) 0.0014(12) 0.0048(12)
C7 0.0338(16) 0.0465(17) 0.066(2) 0.0311(16) -0.0083(14) 0.0010(13)
C8 0.0250(13) 0.0311(13) 0.0321(14) 0.0086(11) -0.0006(11) 0.0009(10)
C9 0.0338(15) 0.0334(14) 0.0284(14) 0.0087(11) -0.0041(11) -0.0015(11)
C10 0.0281(14) 0.0437(16) 0.0373(16) 0.0141(13) -0.0001(12) 0.0021(12)
C11 0.0324(14) 0.0358(14) 0.0280(14) 0.0103(11) 0.0040(11) 0.0029(11)
C12 0.0327(14) 0.0255(12) 0.0261(13) 0.0100(10) -0.0013(11) 0.0013(10)
C13 0.0466(18) 0.0409(16) 0.0437(17) 0.0031(13) -0.0097(14) 0.0189(14)
C14 0.0307(14) 0.0319(13) 0.0300(14) 0.0097(11) 0.0001(11) 0.0057(11)
C15 0.061(2) 0.0482(19) 0.056(2) 0.0241(16) 0.0230(18) 0.0145(17)
C16 0.065(3) 0.0497(19) 0.0411(18) 0.0129(15) 0.0189(17) 0.0270(18)
C17 0.0392(18) 0.053(2) 0.065(2) 0.0097(19) 0.0080(16) 0.0165(15)
C18 0.045(2) 0.052(2) 0.059(2) -0.0034(17) -0.0248(17) 0.0142(17)
C19 0.0423(18) 0.0252(13) 0.0337(15) 0.0109(11) 0.0044(13) -0.0030(12)
C20 0.0324(15) 0.0315(14) 0.0370(15) 0.0096(12) -0.0030(12) 0.0052(13)
C21 0.0308(16) 0.0405(15) 0.0436(16) 0.0230(13) 0.0033(12) 0.0004(12)
C22 0.0333(18) 0.0461(16) 0.0450(17) 0.0248(14) 0.0090(13) 0.0151(13)
O1 0.060(3) 0.075(3) 0.083(4) 0.030(3) -0.007(3) 0.016(3)

loop_
_atom_type_symbol
_atom_type_description
_atom_type_scat_dispersion_real
_atom_type_scat_dispersion_imag
_atom_type_scat_source
C C 0.0033 0.0016 'International Tables Vol C Tables 4.2.6.8 and 6.1.1.4'
H H 0.0000 0.0000 'International Tables Vol C Tables 4.2.6.8 and 6.1.1.4'
N N 0.0061 0.0033 'International Tables Vol C Tables 4.2.6.8 and 6.1.1.4'
O O 0.0106 0.0060 'International Tables Vol C Tables 4.2.6.8 and 6.1.1.4'
Cd Cd -0.8075 1.2024 'International Tables Vol C Tables 4.2.6.8 and 6.1.1.4'

loop_
_geom_angle_atom_site_label_1
_geom_angle_atom_site_label_2
_geom_angle_atom_site_label_3
_geom_angle
_geom_angle_site_symmetry_1
_geom_angle_site_symmetry_3
_geom_angle_publ_flag
N17 Cd1 N17 180.0(2) 2_666 1_444 ?
N17 Cd1 N1 92.86(8) 2_666 2_556 ?
N17 Cd1 N1 87.14(8) 1_444 2_556 ?
N17 Cd1 N1 87.14(8) 2_666 1_554 ?
N17 Cd1 N1 92.86(8) 1_444 1_554 ?
N1 Cd1 N1 180.00(8) 2_556 1_554 ?
N17 Cd1 N8 90.78(8) 2_666 2 ?
N17 Cd1 N8 89.22(8) 1_444 2 ?
N1 Cd1 N8 88.27(8) 2_556 2 ?
N1 Cd1 N8 91.73(8) 1_554 2 ?
N17 Cd1 N8 89.22(8) 2_666 . ?
N17 Cd1 N8 90.78(8) 1_444 . ?
N1 Cd1 N8 91.73(8) 2_556 . ?
N1 Cd1 N8 88.27(8) 1_554 . ?
N8 Cd1 N8 180.00(11) 2 . ?
N18 Cd2 N5 91.69(9) . . ?
N18 Cd2 N20 96.06(9) . 1_655 ?
N5 Cd2 N20 90.95(9) . 1_655 ?
N18 Cd2 N15 93.23(9) . . ?
N5 Cd2 N15 174.91(8) . . ?
N20 Cd2 N15 87.25(9) 1_655 . ?
N18 Cd2 N14 174.00(10) . . ?
N5 Cd2 N14 88.71(8) . . ?
N20 Cd2 N14 89.92(10) 1_655 . ?
N15 Cd2 N14 86.53(9) . . ?
N18 Cd2 N4 87.32(8) . . ?
N5 Cd2 N4 93.69(8) . . ?
N20 Cd2 N4 174.18(8) 1_655 . ?
N15 Cd2 N4 87.83(8) . . ?
N14 Cd2 N4 86.68(9) . . ?
N12 Cd3 N12 180.0 . 2_656 ?
N12 Cd3 N9 94.23(10) . 1_655 ?
N12 Cd3 N9 85.77(10) 2_656 1_655 ?
N12 Cd3 N9 85.77(10) . 2_556 ?
N12 Cd3 N9 94.23(10) 2_656 2_556 ?
N9 Cd3 N9 180.000(1) 1_655 2_556 ?
N12 Cd3 N11 93.69(11) . . ?
N12 Cd3 N11 86.31(11) 2_656 . ?
N9 Cd3 N11 94.66(12) 1_655 . ?
N9 Cd3 N11 85.34(12) 2_556 . ?
N12 Cd3 N11 86.31(11) . 2_656 ?
N12 Cd3 N11 93.69(11) 2_656 2_656 ?
N9 Cd3 N11 85.34(12) 1_655 2_656 ?
N9 Cd3 N11 94.66(12) 2_556 2_656 ?
N11 Cd3 N11 180.000(1) . 2_656 ?
C6 N1 N2 107.4(2) . . ?
C6 N1 Cd1 131.12(18) . 1_556 ?
N2 N1 Cd1 120.82(16) . 1_556 ?
C7 N2 N1 106.1(2) . . ?
C6 N3 C7 103.9(2) . . ?
C6 N3 C5 128.1(2) . . ?
C7 N3 C5 127.7(2) . . ?
C2 N4 C1 118.1(2) . . ?
C2 N4 Cd2 118.78(17) . . ?
C1 N4 Cd2 123.15(17) . . ?
C14 N5 N6 107.8(2) . . ?
C14 N5 Cd2 130.03(17) . . ?
N6 N5 Cd2 119.68(15) . . ?
C13 N6 N5 106.2(2) . . ?
C14 N7 C13 104.3(2) . . ?
C14 N7 C12 127.5(2) . . ?
C13 N7 C12 128.3(2) . . ?
C9 N8 C8 117.8(2) . . ?
C9 N8 Cd1 118.93(16) . . ?
C8 N8 Cd1 123.27(17) . . ?
C15 N9 Cd3 163.5(3) . 1_455 ?
C15 N10 C16 121.0(3) . . ?
C16 N11 Cd3 135.9(3) . . ?
C17 N12 Cd3 143.1(3) . . ?
C17 N13 C18 122.7(4) . . ?
C18 N14 Cd2 123.8(3) . . ?
C19 N15 Cd2 123.4(2) . . ?
C20 N16 C19 125.0(3) . . ?
C20 N17 Cd1 164.8(2) . 1_666 ?
C21 N18 Cd2 163.6(2) . . ?
C22 N19 C21 122.0(3) . . ?
C22 N20 Cd2 133.6(2) . 1_455 ?
N4 C1 C5 121.7(2) . . ?
N4 C1 H1 119.1 . . ?
C5 C1 H1 119.1 . . ?
N4 C2 C3 123.4(2) . . ?
N4 C2 H2 118.3 . . ?
C3 C2 H2 118.3 . . ?
C2 C3 C4 118.9(3) . . ?
C2 C3 H3 120.5 . . ?
C4 C3 H3 120.5 . . ?
C5 C4 C3 117.9(3) . . ?
C5 C4 H4 121.1 . . ?
C3 C4 H4 121.1 . . ?
C1 C5 C4 120.0(2) . . ?
C1 C5 N3 120.5(2) . . ?
C4 C5 N3 119.5(2) . . ?
N1 C6 N3 111.0(2) . . ?
N1 C6 H6 124.5 . . ?
N3 C6 H6 124.5 . . ?
N2 C7 N3 111.6(3) . . ?
N2 C7 H7 124.2 . . ?
N3 C7 H7 124.2 . . ?
N8 C8 C12 121.9(2) . . ?
N8 C8 H8 119.1 . . ?
C12 C8 H8 119.1 . . ?
N8 C9 C10 123.2(2) . . ?
N8 C9 H9 118.4 . . ?
C10 C9 H9 118.4 . . ?
C9 C10 C11 119.3(3) . . ?
C9 C10 H10 120.4 . . ?
C11 C10 H10 120.4 . . ?
C10 C11 C12 117.8(3) . . ?
C10 C11 H11 121.1 . . ?
C12 C11 H11 121.1 . . ?
C8 C12 C11 120.0(2) . . ?
C8 C12 N7 120.4(2) . . ?
C11 C12 N7 119.5(2) . . ?
N6 C13 N7 111.3(3) . . ?
N6 C13 H13 124.3 . . ?
N7 C13 H13 124.3 . . ?
N5 C14 N7 110.4(2) . . ?
N5 C14 H14 124.8 . . ?
N7 C14 H14 124.8 . . ?
N9 C15 N10 173.5(4) . . ?
N11 C16 N10 174.6(4) . . ?
N12 C17 N13 171.0(4) . . ?
N14 C18 N13 171.5(4) . . ?
N15 C19 N16 171.5(3) . . ?
N17 C20 N16 172.3(3) . . ?
N18 C21 N19 172.4(3) . . ?
N20 C22 N19 173.0(3) . . ?

loop_
_geom_bond_atom_site_label_1
_geom_bond_atom_site_label_2
_geom_bond_distance
_geom_bond_site_symmetry_2
_geom_bond_publ_flag
Cd1 N17 2.321(2) 2_666 ?
Cd1 N17 2.321(2) 1_444 ?
Cd1 N1 2.342(2) 2_556 ?
Cd1 N1 2.342(2) 1_554 ?
Cd1 N8 2.372(2) 2 ?
Cd1 N8 2.372(2) . ?
Cd2 N18 2.278(2) . ?
Cd2 N5 2.298(2) . ?
Cd2 N20 2.336(3) 1_655 ?
Cd2 N15 2.356(2) . ?
Cd2 N14 2.360(3) . ?
Cd2 N4 2.365(2) . ?
Cd3 N12 2.300(3) . ?
Cd3 N12 2.300(3) 2_656 ?
Cd3 N9 2.324(3) 1_655 ?
Cd3 N9 2.324(3) 2_556 ?
Cd3 N11 2.375(3) . ?
Cd3 N11 2.375(3) 2_656 ?
N1 C6 1.300(3) . ?
N1 N2 1.377(3) . ?
N1 Cd1 2.342(2) 1_556 ?
N2 C7 1.296(4) . ?
N3 C6 1.343(3) . ?
N3 C7 1.355(4) . ?
N3 C5 1.431(3) . ?
N4 C2 1.332(3) . ?
N4 C1 1.339(3) . ?
N5 C14 1.302(3) . ?
N5 N6 1.383(3) . ?
N6 C13 1.296(4) . ?
N7 C14 1.350(3) . ?
N7 C13 1.364(3) . ?
N7 C12 1.431(3) . ?
N8 C9 1.335(3) . ?
N8 C8 1.340(3) . ?
N9 C15 1.130(4) . ?
N9 Cd3 2.324(3) 1_455 ?
N10 C15 1.295(4) . ?
N10 C16 1.302(5) . ?
N11 C16 1.157(5) . ?
N12 C17 1.125(4) . ?
N13 C17 1.289(5) . ?
N13 C18 1.304(5) . ?
N14 C18 1.136(4) . ?
N15 C19 1.146(4) . ?
N16 C20 1.290(4) . ?
N16 C19 1.298(4) . ?
N17 C20 1.142(3) . ?
N17 Cd1 2.321(2) 1_666 ?
N18 C21 1.140(3) . ?
N19 C22 1.294(4) . ?
N19 C21 1.303(4) . ?
N20 C22 1.145(4) . ?
N20 Cd2 2.336(3) 1_455 ?
C1 C5 1.376(4) . ?
C1 H1 0.9300 . ?
C2 C3 1.368(4) . ?
C2 H2 0.9300 . ?
C3 C4 1.382(4) . ?
C3 H3 0.9300 . ?
C4 C5 1.381(4) . ?
C4 H4 0.9300 . ?
C6 H6 0.9300 . ?
C7 H7 0.9300 . ?
C8 C12 1.373(4) . ?
C8 H8 0.9300 . ?
C9 C10 1.369(4) . ?
C9 H9 0.9300 . ?
C10 C11 1.373(4) . ?
C10 H10 0.9300 . ?
C11 C12 1.381(4) . ?
C11 H11 0.9300 . ?
C13 H13 0.9300 . ?
C14 H14 0.9300 . ?

loop_
_geom_torsion_atom_site_label_1
_geom_torsion_atom_site_label_2
_geom_torsion_atom_site_label_3
_geom_torsion_atom_site_label_4
_geom_torsion
_geom_torsion_site_symmetry_1
_geom_torsion_site_symmetry_2
_geom_torsion_site_symmetry_3
_geom_torsion_site_symmetry_4
_geom_torsion_publ_flag
C6 N1 N2 C7 -0.1(3) . . . . ?
Cd1 N1 N2 C7 171.5(2) 1_556 . . . ?
N18 Cd2 N4 C2 -46.3(2) . . . . ?
N5 Cd2 N4 C2 -137.80(19) . . . . ?
N20 Cd2 N4 C2 79.4(8) 1_655 . . . ?
N15 Cd2 N4 C2 47.1(2) . . . . ?
N14 Cd2 N4 C2 133.7(2) . . . . ?
N18 Cd2 N4 C1 132.2(2) . . . . ?
N5 Cd2 N4 C1 40.6(2) . . . . ?
N20 Cd2 N4 C1 -102.1(8) 1_655 . . . ?
N15 Cd2 N4 C1 -134.5(2) . . . . ?
N14 Cd2 N4 C1 -47.8(2) . . . . ?
N18 Cd2 N5 C14 8.9(2) . . . . ?
N20 Cd2 N5 C14 -87.2(2) 1_655 . . . ?
N15 Cd2 N5 C14 -156.5(8) . . . . ?
N14 Cd2 N5 C14 -177.1(2) . . . . ?
N4 Cd2 N5 C14 96.3(2) . . . . ?
N18 Cd2 N5 N6 168.6(2) . . . . ?
N20 Cd2 N5 N6 72.5(2) 1_655 . . . ?
N15 Cd2 N5 N6 3.3(10) . . . . ?
N14 Cd2 N5 N6 -17.4(2) . . . . ?
N4 Cd2 N5 N6 -104.0(2) . . . . ?
C14 N5 N6 C13 0.5(3) . . . . ?
Cd2 N5 N6 C13 -163.3(2) . . . . ?
N17 Cd1 N8 C9 150.64(19) 2_666 . . . ?
N17 Cd1 N8 C9 -29.36(19) 1_444 . . . ?
N1 Cd1 N8 C9 -116.52(19) 2_556 . . . ?
N1 Cd1 N8 C9 63.48(19) 1_554 . . . ?
N8 Cd1 N8 C9 -10(100) 2 . . . ?
N17 Cd1 N8 C8 -27.8(2) 2_666 . . . ?
N17 Cd1 N8 C8 152.2(2) 1_444 . . . ?
N1 Cd1 N8 C8 65.0(2) 2_556 . . . ?
N1 Cd1 N8 C8 -115.0(2) 1_554 . . . ?
N8 Cd1 N8 C8 172(100) 2 . . . ?
N12 Cd3 N11 C16 -120.3(4) . . . . ?
N12 Cd3 N11 C16 59.7(4) 2_656 . . . ?
N9 Cd3 N11 C16 145.2(4) 1_655 . . . ?
N9 Cd3 N11 C16 -34.8(4) 2_556 . . . ?
N11 Cd3 N11 C16 18(100) 2_656 . . . ?
N12 Cd3 N12 C17 52(100) 2_656 . . . ?
N9 Cd3 N12 C17 -144.7(5) 1_655 . . . ?
N9 Cd3 N12 C17 35.3(5) 2_556 . . . ?
N11 Cd3 N12 C17 120.4(5) . . . . ?
N11 Cd3 N12 C17 -59.6(5) 2_656 . . . ?
N18 Cd2 N14 C18 141.9(8) . . . . ?
N5 Cd2 N14 C18 48.1(3) . . . . ?
N20 Cd2 N14 C18 -42.9(3) 1_655 . . . ?
N15 Cd2 N14 C18 -130.1(3) . . . . ?
N4 Cd2 N14 C18 141.9(3) . . . . ?
N18 Cd2 N15 C19 -150.5(3) . . . . ?
N5 Cd2 N15 C19 14.8(11) . . . . ?
N20 Cd2 N15 C19 -54.5(3) 1_655 . . . ?
N14 Cd2 N15 C19 35.5(3) . . . . ?
N4 Cd2 N15 C19 122.3(3) . . . . ?
N5 Cd2 N18 C21 106.4(9) . . . . ?
N20 Cd2 N18 C21 -162.5(9) 1_655 . . . ?
N15 Cd2 N18 C21 -74.9(9) . . . . ?
N14 Cd2 N18 C21 12.7(15) . . . . ?
N4 Cd2 N18 C21 12.8(9) . . . . ?
C2 N4 C1 C5 -1.7(4) . . . . ?
Cd2 N4 C1 C5 179.84(18) . . . . ?
C1 N4 C2 C3 1.4(4) . . . . ?
Cd2 N4 C2 C3 179.9(2) . . . . ?
N4 C2 C3 C4 0.0(5) . . . . ?
C2 C3 C4 C5 -1.0(4) . . . . ?
N4 C1 C5 C4 0.7(4) . . . . ?
N4 C1 C5 N3 -179.5(2) . . . . ?
C3 C4 C5 C1 0.7(4) . . . . ?
C3 C4 C5 N3 -179.1(3) . . . . ?
C6 N3 C5 C1 62.3(4) . . . . ?
C7 N3 C5 C1 -125.4(3) . . . . ?
C6 N3 C5 C4 -117.8(3) . . . . ?
C7 N3 C5 C4 54.4(4) . . . . ?
N2 N1 C6 N3 -0.2(3) . . . . ?
Cd1 N1 C6 N3 -170.57(17) 1_556 . . . ?
C7 N3 C6 N1 0.4(3) . . . . ?
C5 N3 C6 N1 174.1(2) . . . . ?
N1 N2 C7 N3 0.4(4) . . . . ?
C6 N3 C7 N2 -0.5(4) . . . . ?
C5 N3 C7 N2 -174.2(3) . . . . ?
C9 N8 C8 C12 0.9(4) . . . . ?
Cd1 N8 C8 C12 179.37(18) . . . . ?
C8 N8 C9 C10 0.0(4) . . . . ?
Cd1 N8 C9 C10 -178.5(2) . . . . ?
N8 C9 C10 C11 -0.5(4) . . . . ?
C9 C10 C11 C12 0.0(4) . . . . ?
N8 C8 C12 C11 -1.4(4) . . . . ?
N8 C8 C12 N7 177.3(2) . . . . ?
C10 C11 C12 C8 0.8(4) . . . . ?
C10 C11 C12 N7 -177.8(2) . . . . ?
C14 N7 C12 C8 140.2(3) . . . . ?
C13 N7 C12 C8 -40.0(4) . . . . ?
C14 N7 C12 C11 -41.1(4) . . . . ?
C13 N7 C12 C11 138.6(3) . . . . ?
N5 N6 C13 N7 -0.8(4) . . . . ?
C14 N7 C13 N6 0.7(4) . . . . ?
C12 N7 C13 N6 -179.1(3) . . . . ?
N6 N5 C14 N7 -0.1(3) . . . . ?
Cd2 N5 C14 N7 161.50(17) . . . . ?
C13 N7 C14 N5 -0.4(3) . . . . ?
C12 N7 C14 N5 179.4(2) . . . . ?
Cd3 N9 C15 N10 114(3) 1_455 . . . ?
C16 N10 C15 N9 164(3) . . . . ?
Cd3 N11 C16 N10 -140(4) . . . . ?
C15 N10 C16 N11 -156(4) . . . . ?
Cd3 N12 C17 N13 133(3) . . . . ?
C18 N13 C17 N12 167(3) . . . . ?
Cd2 N14 C18 N13 106(3) . . . . ?
C17 N13 C18 N14 -177(3) . . . . ?
Cd2 N15 C19 N16 -67(2) . . . . ?
C20 N16 C19 N15 -174(2) . . . . ?
Cd1 N17 C20 N16 -42(3) 1_666 . . . ?
C19 N16 C20 N17 178(2) . . . . ?
Cd2 N18 C21 N19 109(2) . . . . ?
C22 N19 C21 N18 -177(2) . . . . ?
Cd2 N20 C22 N19 -104(3) 1_455 . . . ?
C21 N19 C22 N20 179(100) . . . . ?
